data_7002156
loop_
_publ_author_name
'Sarma, Rupam'
'Kalita, Dipjyoti'
'Baruah, Jubaraj B.'

_publ_section_title
;
 Solvent induced reactivity of 3,5-dimethylpyrazole towards zinc (II)
 carboxylates
;
_journal_issue 36
_journal_name_full 'Dalton Transactions'
_journal_page_first 7428
_journal_page_last 7436
_journal_paper_doi 10.1039/b905534g
_journal_year 2009
_chemical_formula_sum 'C36 H44 N8 O4 Zn2'
_chemical_formula_weight 783.53
_chemical_name_systematic
;
?
;
_space_group_IT_number 14
_symmetry_cell_setting monoclinic
_symmetry_space_group_name_Hall '-P 2ybc'
_symmetry_space_group_name_H-M 'P 1 21/c 1'
_atom_sites_solution_hydrogens geom
_atom_sites_solution_primary direct
_atom_sites_solution_secondary difmap
_audit_creation_method SHELXL-97
_cell_angle_alpha 90.00
_cell_angle_beta 95.273(5)
_cell_angle_gamma 90.00
_cell_formula_units_Z 2
_cell_length_a 11.0113(8)
_cell_length_b 15.6072(10)
_cell_length_c 11.2144(8)
_cell_measurement_temperature 296(2)
_cell_volume 1919.1(2)
_computing_cell_refinement 'Bruker SMART'
_computing_data_collection 'Bruker SMART'
_computing_data_reduction 'Bruker SAINT'
_computing_molecular_graphics 'Bruker SHELXTL'
_computing_publication_material 'Bruker SHELXTL'
_computing_structure_refinement 'SHELXL-97 (Sheldrick, 1997)'
_computing_structure_solution 'SHELXS-97 (Sheldrick, 1990)'
_diffrn_ambient_temperature 296(2)
_diffrn_measured_fraction_theta_full 0.973
_diffrn_measured_fraction_theta_max 0.973
_diffrn_measurement_device_type 'CCD area detector'
_diffrn_measurement_method 'phi and omega scans'
_diffrn_radiation_monochromator graphite
_diffrn_radiation_source 'fine-focus sealed tube'
_diffrn_radiation_type MoK\a
_diffrn_radiation_wavelength 0.71073
_diffrn_reflns_av_R_equivalents 0.0654
_diffrn_reflns_av_sigmaI/netI 0.0687
_diffrn_reflns_limit_h_max 14
_diffrn_reflns_limit_h_min -14
_diffrn_reflns_limit_k_max 18
_diffrn_reflns_limit_k_min -19
_diffrn_reflns_limit_l_max 14
_diffrn_reflns_limit_l_min -14
_diffrn_reflns_number 18795
_diffrn_reflns_theta_full 28.24
_diffrn_reflns_theta_max 28.24
_diffrn_reflns_theta_min 1.86
_exptl_absorpt_coefficient_mu 1.297
_exptl_absorpt_correction_type none
_exptl_crystal_colour colorless
_exptl_crystal_density_diffrn 1.356
_exptl_crystal_density_method 'not measured'
_exptl_crystal_description block
_exptl_crystal_F_000 816
_exptl_crystal_size_max 0.31
_exptl_crystal_size_mid 0.21
_exptl_crystal_size_min 0.19
_refine_diff_density_max 0.663
_refine_diff_density_min -0.336
_refine_diff_density_rms 0.071
_refine_ls_extinction_method none
_refine_ls_goodness_of_fit_ref 0.949
_refine_ls_hydrogen_treatment constr
_refine_ls_matrix_type full
_refine_ls_number_parameters 231
_refine_ls_number_reflns 4611
_refine_ls_number_restraints 0
_refine_ls_restrained_S_all 0.949
_refine_ls_R_factor_all 0.1190
_refine_ls_R_factor_gt 0.0526
_refine_ls_shift/su_max 0.001
_refine_ls_shift/su_mean 0.000
_refine_ls_structure_factor_coef Fsqd
_refine_ls_weighting_details 'calc w=1/[\s^2^(Fo^2^)+(0.0727P)^2^+0.0000P] where P=(Fo^2^+2Fc^2^)/3'
_refine_ls_weighting_scheme calc
_refine_ls_wR_factor_gt 0.1196
_refine_ls_wR_factor_ref 0.1445
_reflns_number_gt 2398
_reflns_number_total 4611
_reflns_threshold_expression >2sigma(I)
_cod_data_source_file b905534g.txt
_cod_data_source_block znotadmp
_cod_depositor_comments
;
The following automatic conversions were performed:
'_symmetry_cell_setting' value 'Monoclinic' changed to 'monoclinic'
according to '/home/saulius/struct/CIF-dictionaries/cif_core.dic'
dictionary named 'cif_core.dic' version 2.4.1 from 2010-06-29.

Automatic conversion script
Id: cif_fix_enum 1527 2010-12-29 10:47:43Z saulius 
;
_cod_original_sg_symbol_H-M 'P2(1)/c '
_cod_database_code 7002156

loop_
_symmetry_equiv_pos_as_xyz
'x, y, z'
'-x, y+1/2, -z+1/2'
'-x, -y, -z'
'x, -y-1/2, z-1/2'

loop_
_atom_site_label
_atom_site_type_symbol
_atom_site_fract_x
_atom_site_fract_y
_atom_site_fract_z
_atom_site_U_iso_or_equiv
_atom_site_adp_type
_atom_site_occupancy
_atom_site_symmetry_multiplicity
_atom_site_calc_flag
_atom_site_refinement_flags
_atom_site_disorder_assembly
_atom_site_disorder_group
C1 C 0.2359(4) 1.0329(3) 0.7916(3) 0.0688(11) Uani 1 1 d . . .
C2 C 0.2003(3) 1.1078(2) 0.8628(3) 0.0567(9) Uani 1 1 d . . .
C3 C 0.1101(3) 1.0932(3) 0.9406(3) 0.0701(11) Uani 1 1 d . . .
H3 H 0.0767 1.0387 0.9443 0.084 Uiso 1 1 calc R . .
C4 C 0.0691(4) 1.1564(3) 1.0117(4) 0.0886(14) Uani 1 1 d . . .
H4 H 0.0080 1.1450 1.0616 0.106 Uiso 1 1 calc R . .
C5 C 0.1188(5) 1.2359(4) 1.0085(4) 0.0967(15) Uani 1 1 d . . .
H5 H 0.0922 1.2790 1.0570 0.116 Uiso 1 1 calc R . .
C6 C 0.2084(4) 1.2530(3) 0.9336(4) 0.0812(12) Uani 1 1 d . . .
H6 H 0.2417 1.3078 0.9328 0.097 Uiso 1 1 calc R . .
C7 C 0.2508(3) 1.1898(3) 0.8585(3) 0.0653(10) Uani 1 1 d . . .
C8 C 0.3508(4) 1.2139(3) 0.7816(4) 0.0893(14) Uani 1 1 d . . .
H8A H 0.4200 1.1773 0.8002 0.134 Uiso 1 1 calc R . .
H8B H 0.3742 1.2724 0.7968 0.134 Uiso 1 1 calc R . .
H8C H 0.3220 1.2074 0.6987 0.134 Uiso 1 1 calc R . .
C9 C 0.4318(4) 0.7837(3) 0.4477(4) 0.0843(13) Uani 1 1 d . . .
H9A H 0.4119 0.8319 0.3964 0.126 Uiso 1 1 calc R . .
H9B H 0.4243 0.7319 0.4014 0.126 Uiso 1 1 calc R . .
H9C H 0.5140 0.7893 0.4834 0.126 Uiso 1 1 calc R . .
C10 C 0.3461(3) 0.7805(2) 0.5442(3) 0.0635(10) Uani 1 1 d . . .
C11 C 0.2763(4) 0.7132(3) 0.5827(4) 0.0735(11) Uani 1 1 d . . .
H11 H 0.2724 0.6575 0.5528 0.088 Uiso 1 1 calc R . .
C12 C 0.2145(3) 0.7453(3) 0.6735(3) 0.0661(10) Uani 1 1 d . . .
C13 C 0.1269(4) 0.7046(3) 0.7532(4) 0.0892(14) Uani 1 1 d . . .
H13A H 0.1599 0.7087 0.8353 0.134 Uiso 1 1 calc R . .
H13B H 0.1153 0.6455 0.7318 0.134 Uiso 1 1 calc R . .
H13C H 0.0500 0.7340 0.7432 0.134 Uiso 1 1 calc R . .
C14 C 0.5556(5) 0.9539(4) 0.8673(4) 0.0980(16) Uani 1 1 d . . .
H14A H 0.5270 1.0077 0.8951 0.147 Uiso 1 1 calc R . .
H14B H 0.6093 0.9279 0.9293 0.147 Uiso 1 1 calc R . .
H14C H 0.4874 0.9167 0.8469 0.147 Uiso 1 1 calc R . .
C15 C 0.6237(4) 0.9685(2) 0.7580(3) 0.0644(10) Uani 1 1 d . . .
C16 C 0.7465(4) 0.9737(3) 0.7482(4) 0.0752(12) Uani 1 1 d . . .
H16 H 0.8084 0.9694 0.8101 0.090 Uiso 1 1 calc R . .
C17 C 0.7603(4) 0.9866(3) 0.6297(4) 0.0647(10) Uani 1 1 d . . .
C18 C 0.8760(4) 0.9973(4) 0.5687(4) 0.0908(14) Uani 1 1 d . . .
H18A H 0.8773 0.9561 0.5052 0.136 Uiso 1 1 calc R . .
H18B H 0.9453 0.9884 0.6259 0.136 Uiso 1 1 calc R . .
H18C H 0.8790 1.0541 0.5363 0.136 Uiso 1 1 calc R . .
N1 N 0.3267(3) 0.85054(18) 0.6089(2) 0.0586(8) Uani 1 1 d . . .
N2 N 0.2456(3) 0.8270(2) 0.6863(3) 0.0640(8) Uani 1 1 d . . .
H2 H 0.2177 0.8609 0.7377 0.077 Uiso 1 1 calc R . .
N3 N 0.5635(3) 0.97888(18) 0.6489(3) 0.0571(8) Uani 1 1 d . . .
N4 N 0.3490(3) 1.00978(19) 0.4317(2) 0.0563(8) Uani 1 1 d . . .
O1 O 0.2989(2) 1.04586(16) 0.7043(2) 0.0734(8) Uani 1 1 d . . .
O2 O 0.2057(4) 0.9613(2) 0.8232(3) 0.1308(16) Uani 1 1 d . . .
Zn1 Zn 0.38710(4) 0.97283(3) 0.60011(3) 0.05715(19) Uani 1 1 d . . .

loop_
_atom_site_aniso_label
_atom_site_aniso_U_11
_atom_site_aniso_U_22
_atom_site_aniso_U_33
_atom_site_aniso_U_23
_atom_site_aniso_U_13
_atom_site_aniso_U_12
C1 0.078(3) 0.068(3) 0.065(2) -0.010(2) 0.033(2) 0.002(2)
C2 0.060(2) 0.063(2) 0.0490(19) 0.0013(18) 0.0160(17) 0.0104(18)
C3 0.078(3) 0.071(3) 0.065(2) 0.003(2) 0.029(2) 0.007(2)
C4 0.099(3) 0.093(4) 0.081(3) 0.000(3) 0.046(2) 0.026(3)
C5 0.115(4) 0.092(4) 0.087(3) -0.017(3) 0.034(3) 0.024(3)
C6 0.103(3) 0.063(3) 0.080(3) -0.009(2) 0.019(3) 0.003(2)
C7 0.069(3) 0.069(3) 0.059(2) 0.000(2) 0.0123(19) 0.010(2)
C8 0.100(3) 0.081(3) 0.092(3) -0.004(3) 0.037(3) -0.016(3)
C9 0.092(3) 0.085(3) 0.082(3) -0.014(2) 0.038(2) -0.001(2)
C10 0.064(2) 0.062(3) 0.066(2) -0.006(2) 0.0165(19) 0.0003(19)
C11 0.087(3) 0.053(2) 0.082(3) -0.009(2) 0.016(2) -0.005(2)
C12 0.071(3) 0.065(3) 0.063(2) 0.003(2) 0.0094(19) -0.009(2)
C13 0.097(3) 0.085(3) 0.090(3) 0.003(2) 0.028(3) -0.031(3)
C14 0.103(4) 0.132(5) 0.062(3) 0.022(3) 0.024(2) -0.004(3)
C15 0.078(3) 0.067(3) 0.051(2) 0.0036(19) 0.0198(19) 0.001(2)
C16 0.068(3) 0.092(3) 0.065(3) 0.004(2) 0.004(2) 0.004(2)
C17 0.060(3) 0.070(3) 0.067(2) -0.005(2) 0.020(2) 0.0010(19)
C18 0.064(3) 0.116(4) 0.097(3) -0.001(3) 0.030(2) 0.002(2)
N1 0.0653(19) 0.0519(19) 0.0624(18) -0.0013(15) 0.0268(15) -0.0054(15)
N2 0.071(2) 0.056(2) 0.069(2) -0.0020(16) 0.0292(16) -0.0092(16)
N3 0.0624(19) 0.059(2) 0.0539(18) 0.0020(15) 0.0244(15) -0.0011(15)
N4 0.057(2) 0.0604(19) 0.0548(17) -0.0005(14) 0.0247(15) -0.0014(14)
O1 0.087(2) 0.0712(19) 0.0683(17) -0.0056(13) 0.0387(14) 0.0015(14)
O2 0.199(4) 0.066(2) 0.147(3) -0.023(2) 0.124(3) -0.023(2)
Zn1 0.0633(3) 0.0577(3) 0.0545(3) -0.0008(2) 0.0272(2) -0.0047(2)

loop_
_atom_type_symbol
_atom_type_description
_atom_type_scat_dispersion_real
_atom_type_scat_dispersion_imag
_atom_type_scat_source
C C 0.0033 0.0016 'International Tables Vol C Tables 4.2.6.8 and 6.1.1.4'
H H 0.0000 0.0000 'International Tables Vol C Tables 4.2.6.8 and 6.1.1.4'
N N 0.0061 0.0033 'International Tables Vol C Tables 4.2.6.8 and 6.1.1.4'
O O 0.0106 0.0060 'International Tables Vol C Tables 4.2.6.8 and 6.1.1.4'
Zn Zn 0.2839 1.4301 'International Tables Vol C Tables 4.2.6.8 and 6.1.1.4'

loop_
_geom_angle_atom_site_label_1
_geom_angle_atom_site_label_2
_geom_angle_atom_site_label_3
_geom_angle
_geom_angle_site_symmetry_1
_geom_angle_site_symmetry_3
_geom_angle_publ_flag
O2 C1 O1 123.4(4) . . ?
O2 C1 C2 118.0(3) . . ?
O1 C1 C2 118.6(4) . . ?
C7 C2 C3 118.5(3) . . ?
C7 C2 C1 125.2(3) . . ?
C3 C2 C1 116.3(4) . . ?
C4 C3 C2 122.4(4) . . ?
C5 C4 C3 119.1(4) . . ?
C4 C5 C6 120.4(4) . . ?
C5 C6 C7 121.6(4) . . ?
C2 C7 C6 117.9(4) . . ?
C2 C7 C8 124.2(4) . . ?
C6 C7 C8 117.9(4) . . ?
N1 C10 C11 109.1(3) . . ?
N1 C10 C9 120.4(3) . . ?
C11 C10 C9 130.5(4) . . ?
C12 C11 C10 106.3(3) . . ?
N2 C12 C11 107.0(3) . . ?
N2 C12 C13 120.8(3) . . ?
C11 C12 C13 132.2(4) . . ?
N3 C15 C16 109.0(3) . . ?
N3 C15 C14 121.1(4) . . ?
C16 C15 C14 129.9(4) . . ?
C17 C16 C15 106.6(4) . . ?
N4 C17 C16 109.5(3) 3_676 . ?
N4 C17 C18 121.4(4) 3_676 . ?
C16 C17 C18 129.1(4) . . ?
C10 N1 N2 105.9(3) . . ?
C10 N1 Zn1 132.3(2) . . ?
N2 N1 Zn1 121.7(2) . . ?
C12 N2 N1 111.8(3) . . ?
C15 N3 N4 107.1(3) . 3_676 ?
C15 N3 Zn1 129.5(2) . . ?
N4 N3 Zn1 123.3(2) 3_676 . ?
C17 N4 N3 107.8(3) 3_676 3_676 ?
C17 N4 Zn1 127.4(2) 3_676 . ?
N3 N4 Zn1 123.9(2) 3_676 . ?
C1 O1 Zn1 135.0(3) . . ?
O1 Zn1 N3 109.71(12) . . ?
O1 Zn1 N4 109.09(12) . . ?
N3 Zn1 N4 111.53(11) . . ?
O1 Zn1 N1 109.71(10) . . ?
N3 Zn1 N1 110.55(12) . . ?
N4 Zn1 N1 106.18(12) . . ?

loop_
_geom_bond_atom_site_label_1
_geom_bond_atom_site_label_2
_geom_bond_distance
_geom_bond_site_symmetry_2
_geom_bond_publ_flag
C1 O2 1.228(4) . ?
C1 O1 1.267(4) . ?
C1 C2 1.488(5) . ?
C2 C7 1.398(5) . ?
C2 C3 1.400(4) . ?
C3 C4 1.370(5) . ?
C4 C5 1.357(6) . ?
C5 C6 1.380(6) . ?
C6 C7 1.404(5) . ?
C7 C8 1.508(5) . ?
C9 C10 1.500(5) . ?
C10 N1 1.340(4) . ?
C10 C11 1.394(5) . ?
C11 C12 1.371(5) . ?
C12 N2 1.324(5) . ?
C12 C13 1.514(5) . ?
C14 C15 1.511(5) . ?
C15 N3 1.347(5) . ?
C15 C16 1.370(5) . ?
C16 C17 1.366(5) . ?
C17 N4 1.332(5) 3_676 ?
C17 C18 1.510(5) . ?
N1 N2 1.353(3) . ?
N1 Zn1 2.026(3) . ?
N3 N4 1.391(3) 3_676 ?
N3 Zn1 1.972(3) . ?
N4 C17 1.332(5) 3_676 ?
N4 N3 1.391(3) 3_676 ?
N4 Zn1 1.982(3) . ?
O1 Zn1 1.954(2) . ?
